data_1573288
loop_
_publ_author_name
'Lindahl, Sarah E.'
'Metzger, Erin M.'
'Chen, Chun-Hsing'
'Pink, Maren'
'Zaleski, Jeffrey M.'

_publ_section_title
;
 Pronounced electronic modulation of geometrically-regulated
 metalloenediyne cyclization
;
_journal_name_full 'Chemical Science'
_journal_paper_doi 10.1039/D4SC05396F
_journal_year 2024
_chemical_formula_moiety 'C42 H16 F24 O2 P2, C5 H12'
_chemical_formula_sum 'C47 H28 F24 O2 P2'
_chemical_formula_weight 1142.63
_space_group_crystal_system monoclinic
_space_group_IT_number 14
_space_group_name_Hall '-P 2ybc'
_space_group_name_H-M_alt 'P 1 21/c 1'
_atom_sites_solution_hydrogens geom
_audit_creation_method SHELXL-2014/7
_audit_update_record
;
2021-05-13 deposited with the CCDC.	2024-11-21 downloaded from the CCDC.
;
_cell_angle_alpha 90
_cell_angle_beta 90.207(3)
_cell_angle_gamma 90
_cell_formula_units_Z 4
_cell_length_a 10.2044(5)
_cell_length_b 19.1296(8)
_cell_length_c 24.2065(12)
_cell_measurement_reflns_used 9612
_cell_measurement_temperature 173(2)
_cell_measurement_theta_max 27.51
_cell_measurement_theta_min 2.26
_cell_volume 4725.2(4)
_computing_cell_refinement 'APEX II v2014.11-0 (Bruker, 2014)'
_computing_data_collection 'APEX II v2014.11-0 (Bruker, 2014)'
_computing_data_reduction 'APEX II v2014.11-0 (Bruker, 2014)'
_computing_molecular_graphics 'SHELXTL (Bruker, 2016)'
_computing_publication_material 'SHELXTL (Bruker, 2016)'
_computing_structure_refinement 'SHELXL-2014/7 (Sheldrick, 2016)'
_computing_structure_solution 'SHELX (Bruker, 2016)'
_diffrn_ambient_temperature 173(2)
_diffrn_detector 'CCD area detector'
_diffrn_detector_area_resol_mean 83.33
_diffrn_detector_type 'Bruker APEXII'
_diffrn_measured_fraction_theta_full 1.000
_diffrn_measured_fraction_theta_max 0.998
_diffrn_measurement_details '0.50 degree frames measured for 15 seconds each'
_diffrn_measurement_device 'APEX Kappa Duo'
_diffrn_measurement_device_type Kappa
_diffrn_measurement_method 'omega and phi scans'
_diffrn_radiation_monochromator graphite
_diffrn_radiation_type MoK\a
_diffrn_radiation_wavelength 0.71073
_diffrn_reflns_av_R_equivalents 0.0307
_diffrn_reflns_av_unetI/netI 0.0284
_diffrn_reflns_Laue_measured_fraction_full 1.000
_diffrn_reflns_Laue_measured_fraction_max 0.998
_diffrn_reflns_limit_h_max 13
_diffrn_reflns_limit_h_min -11
_diffrn_reflns_limit_k_max 24
_diffrn_reflns_limit_k_min -22
_diffrn_reflns_limit_l_max 31
_diffrn_reflns_limit_l_min -31
_diffrn_reflns_number 44739
_diffrn_reflns_point_group_measured_fraction_full 1.000
_diffrn_reflns_point_group_measured_fraction_max 0.998
_diffrn_reflns_theta_full 25.242
_diffrn_reflns_theta_max 27.534
_diffrn_reflns_theta_min 1.357
_diffrn_source 'sealed tube'
_exptl_absorpt_coefficient_mu 0.227
_exptl_absorpt_correction_T_max 0.7456
_exptl_absorpt_correction_T_min 0.6601
_exptl_absorpt_correction_type multi-scan
_exptl_absorpt_process_details 'SADABS, G. Sheldrick; 2016'
_exptl_crystal_colour colourless
_exptl_crystal_density_diffrn 1.606
_exptl_crystal_description block
_exptl_crystal_F_000 2288
_exptl_crystal_size_max 0.310
_exptl_crystal_size_mid 0.280
_exptl_crystal_size_min 0.230
_refine_diff_density_max 0.872
_refine_diff_density_min -0.599
_refine_diff_density_rms 0.070
_refine_ls_extinction_method none
_refine_ls_goodness_of_fit_ref 1.018
_refine_ls_hydrogen_treatment constr
_refine_ls_matrix_type full
_refine_ls_number_parameters 746
_refine_ls_number_reflns 10870
_refine_ls_number_restraints 337
_refine_ls_restrained_S_all 1.109
_refine_ls_R_factor_all 0.0802
_refine_ls_R_factor_gt 0.0630
_refine_ls_shift/su_max 0.002
_refine_ls_shift/su_mean 0.000
_refine_ls_structure_factor_coef Fsqd
_refine_ls_weighting_details 'w=1/[\s^2^(Fo^2^)+(0.0927P)^2^+5.9186P] where P=(Fo^2^+2Fc^2^)/3'
_refine_ls_weighting_scheme calc
_refine_ls_wR_factor_gt 0.1679
_refine_ls_wR_factor_ref 0.1821
_reflns_Friedel_coverage 0.000
_reflns_number_gt 8547
_reflns_number_total 10870
_reflns_threshold_expression 'I > 2\s(I)'
_cod_data_source_file d4sc05396f2.cif
_cod_data_source_block 17126
_cod_original_sg_symbol_H-M 'P 21/c'
_cod_database_code 1573288
_shelx_shelxl_version_number 2014/7
_shelx_space_group_comment
;
The symmetry employed for this shelxl refinement is uniquely defined
by the following loop, which should always be used as a source of
symmetry information in preference to the above space-group names.
They are only intended as comments.
;
_shelx_estimated_absorpt_t_min 0.933
_shelx_estimated_absorpt_t_max 0.950

loop_
_space_group_symop_operation_xyz
'x, y, z'
'-x, y+1/2, -z+1/2'
'-x, -y, -z'
'x, -y-1/2, z-1/2'

loop_
_atom_site_label
_atom_site_type_symbol
_atom_site_fract_x
_atom_site_fract_y
_atom_site_fract_z
_atom_site_U_iso_or_equiv
_atom_site_adp_type
_atom_site_occupancy
_atom_site_site_symmetry_order
_atom_site_calc_flag
_atom_site_refinement_flags_posn
_atom_site_refinement_flags_adp
_atom_site_refinement_flags_occupancy
_atom_site_disorder_assembly
_atom_site_disorder_group
P1 P 0.37131(6) 0.75868(3) 0.14403(3) 0.02461(15) Uani 1 1 d . . . . .
P2 P 0.54737(6) 1.00100(3) 0.21648(3) 0.02521(15) Uani 1 1 d . . . . .
F19 F 0.2620(2) 0.80606(17) 0.31384(13) 0.1031(11) Uani 1 1 d . . . . .
F20 F 0.0741(2) 0.80226(11) 0.27675(8) 0.0652(6) Uani 1 1 d . . . . .
F21 F 0.1155(3) 0.88050(14) 0.33544(9) 0.0843(8) Uani 1 1 d . . . . .
F22 F 0.0959(2) 0.92608(10) 0.07683(8) 0.0564(5) Uani 1 1 d . . . . .
F23 F 0.1153(2) 1.03399(10) 0.09373(10) 0.0678(6) Uani 1 1 d . . . . .
F24 F -0.03814(18) 0.97506(13) 0.13134(9) 0.0654(6) Uani 1 1 d . . . . .
O1 O 0.36337(18) 0.82817(9) 0.11793(8) 0.0336(4) Uani 1 1 d . . . . .
O2 O 0.55315(18) 1.06812(9) 0.24664(8) 0.0331(4) Uani 1 1 d . . . . .
C1 C 0.4640(2) 0.75474(13) 0.20458(11) 0.0308(5) Uani 1 1 d . . . . .
C2 C 0.5446(2) 0.75400(12) 0.24065(11) 0.0299(5) Uani 1 1 d . . . . .
C3 C 0.6441(2) 0.75339(13) 0.28234(11) 0.0297(5) Uani 1 1 d . . . . .
C4 C 0.6786(3) 0.69091(15) 0.30813(14) 0.0445(7) Uani 1 1 d . . . . .
H4 H 0.6343 0.6488 0.2989 0.053 Uiso 1 1 calc R U . . .
C5 C 0.7776(3) 0.69051(18) 0.34722(16) 0.0554(9) Uani 1 1 d . . . . .
H5 H 0.8007 0.6480 0.3651 0.066 Uiso 1 1 calc R U . . .
C6 C 0.8426(3) 0.75108(19) 0.36041(15) 0.0533(8) Uani 1 1 d . . . . .
H6 H 0.9116 0.7499 0.3868 0.064 Uiso 1 1 calc R U . . .
C7 C 0.8092(3) 0.81374(16) 0.33578(12) 0.0395(6) Uani 1 1 d . . . . .
H7 H 0.8541 0.8554 0.3457 0.047 Uiso 1 1 calc R U . . .
C8 C 0.7094(2) 0.81580(13) 0.29635(10) 0.0281(5) Uani 1 1 d . . . . .
C9 C 0.6713(2) 0.87973(13) 0.27021(10) 0.0273(5) Uani 1 1 d . . . . .
C10 C 0.6328(2) 0.93170(13) 0.24746(10) 0.0286(5) Uani 1 1 d . . . . .
C11 C 0.2112(2) 0.72513(12) 0.16170(10) 0.0261(5) Uani 1 1 d . . . . .
C12 C 0.1047(2) 0.75761(13) 0.13667(11) 0.0296(5) Uani 1 1 d . . . . .
H12 H 0.1180 0.7951 0.1115 0.035 Uiso 1 1 calc R U . . .
C13 C -0.0211(3) 0.73491(14) 0.14864(13) 0.0365(6) Uani 1 1 d . . . . .
C14 C -0.0414(3) 0.68038(15) 0.18484(14) 0.0420(7) Uani 1 1 d . . . . .
H14 H -0.1278 0.6651 0.1929 0.050 Uiso 1 1 calc R U . . .
C15 C 0.0656(3) 0.64817(15) 0.20926(13) 0.0392(6) Uani 1 1 d . . . . .
C16 C 0.1922(2) 0.66985(13) 0.19817(11) 0.0319(5) Uani 1 1 d . . . . .
H16 H 0.2649 0.6474 0.2152 0.038 Uiso 1 1 calc R U . . .
C17 C -0.1367(3) 0.77155(18) 0.12325(16) 0.0530(8) Uani 1 1 d D . . . .
F1 F -0.1073(3) 0.8036(2) 0.07736(16) 0.0902(13) Uani 0.846(4) 1 d D . P A 1
F2 F -0.2353(3) 0.73035(18) 0.1140(2) 0.1032(16) Uani 0.846(4) 1 d D . P A 1
F3 F -0.1792(4) 0.8225(2) 0.15697(18) 0.1015(13) Uani 0.846(4) 1 d D . P A 1
F1D F -0.1350(18) 0.8364(6) 0.1203(13) 0.1032(16) Uani 0.154(4) 1 d D . P A 2
F2D F -0.155(2) 0.7469(12) 0.0726(7) 0.1015(13) Uani 0.154(4) 1 d D . P A 2
F3D F -0.2462(13) 0.7569(13) 0.1463(9) 0.0902(13) Uani 0.154(4) 1 d D . P A 2
C18 C 0.0430(3) 0.5898(2) 0.24951(17) 0.0615(10) Uani 1 1 d D . . . .
F4 F 0.1277(3) 0.54076(16) 0.24772(17) 0.0805(13) Uani 0.821(4) 1 d D . P B 1
F5 F 0.0591(4) 0.61503(19) 0.30358(13) 0.0929(11) Uani 0.821(4) 1 d D . P B 1
F6 F -0.0759(3) 0.5665(3) 0.2476(2) 0.100(2) Uani 0.821(4) 1 d D . P B 1
F4D F 0.0439(19) 0.5302(7) 0.2124(5) 0.0929(11) Uani 0.179(4) 1 d D . P B 2
F5D F 0.1316(13) 0.5668(11) 0.2775(9) 0.100(2) Uani 0.179(4) 1 d D . P B 2
F6D F -0.0732(14) 0.5758(12) 0.2650(11) 0.0805(13) Uani 0.179(4) 1 d D . P B 2
C19 C 0.4486(2) 0.69449(12) 0.10035(10) 0.0255(5) Uani 1 1 d . . . . .
C20 C 0.4515(3) 0.70885(13) 0.04414(11) 0.0317(5) Uani 1 1 d . . . . .
H20 H 0.4109 0.7499 0.0301 0.038 Uiso 1 1 calc R U . . .
C21 C 0.5142(3) 0.66298(15) 0.00853(12) 0.0406(6) Uani 1 1 d . . . . .
C22 C 0.5737(3) 0.60304(15) 0.02879(13) 0.0443(7) Uani 1 1 d . . . . .
H22 H 0.6166 0.5716 0.0044 0.053 Uiso 1 1 calc R U . . .
C23 C 0.5699(3) 0.58945(14) 0.08500(12) 0.0389(6) Uani 1 1 d . . . . .
C24 C 0.5069(2) 0.63421(13) 0.12100(11) 0.0304(5) Uani 1 1 d . . . . .
H24 H 0.5034 0.6239 0.1594 0.036 Uiso 1 1 calc R U . . .
C25 C 0.5168(5) 0.6795(2) -0.05179(15) 0.0660(11) Uani 1 1 d . . . . .
F7 F 0.5519(4) 0.74324(14) -0.06198(10) 0.1201(14) Uani 1 1 d . . . . .
F8 F 0.3961(3) 0.67267(17) -0.07464(10) 0.1010(10) Uani 1 1 d . . . . .
F9 F 0.5897(3) 0.63611(15) -0.08047(10) 0.0946(9) Uani 1 1 d . . . . .
C26 C 0.6365(4) 0.52602(19) 0.10827(17) 0.0647(11) Uani 1 1 d D . . . .
F10 F 0.7231(4) 0.54098(18) 0.1465(2) 0.1128(16) Uani 0.899(4) 1 d D . P C 1
F11 F 0.5509(3) 0.48441(13) 0.13519(12) 0.0771(9) Uani 0.899(4) 1 d D . P C 1
F12 F 0.6873(5) 0.48571(19) 0.07006(14) 0.131(2) Uani 0.899(4) 1 d D . P C 1
F10D F 0.657(4) 0.5252(16) 0.1608(6) 0.131(2) Uani 0.101(4) 1 d D . P C 2
F11D F 0.605(3) 0.4662(9) 0.0895(15) 0.1128(16) Uani 0.101(4) 1 d D . P C 2
F12D F 0.7633(16) 0.5351(12) 0.0925(11) 0.0771(9) Uani 0.101(4) 1 d D . P C 2
C27 C 0.6111(2) 1.00862(12) 0.14728(10) 0.0261(5) Uani 1 1 d . . . . .
C28 C 0.6718(2) 1.07136(12) 0.13307(10) 0.0280(5) Uani 1 1 d . . . . .
H28 H 0.6755 1.1087 0.1589 0.034 Uiso 1 1 calc R U . . .
C29 C 0.7265(2) 1.07906(13) 0.08139(11) 0.0325(5) Uani 1 1 d . . . . .
C30 C 0.7209(3) 1.02526(14) 0.04344(11) 0.0354(6) Uani 1 1 d . . . . .
H30 H 0.7592 1.0308 0.0080 0.043 Uiso 1 1 calc R U . . .
C31 C 0.6590(3) 0.96293(14) 0.05721(11) 0.0339(6) Uani 1 1 d . . . . .
C32 C 0.6040(2) 0.95408(13) 0.10911(11) 0.0298(5) Uani 1 1 d . . . . .
H32 H 0.5620 0.9114 0.1185 0.036 Uiso 1 1 calc R U . . .
C33 C 0.7953(3) 1.14562(15) 0.06576(13) 0.0432(7) Uani 1 1 d D . . . .
F13 F 0.9219(2) 1.13633(14) 0.05910(18) 0.0815(10) Uani 0.869(4) 1 d D . P D 1
F14 F 0.7540(3) 1.17000(14) 0.01728(12) 0.0730(9) Uani 0.869(4) 1 d D . P D 1
F15 F 0.7803(4) 1.19578(14) 0.10195(13) 0.0895(12) Uani 0.869(4) 1 d D . P D 1
F13D F 0.869(2) 1.1668(10) 0.1077(6) 0.0730(9) Uani 0.131(4) 1 d D . P D 2
F14D F 0.875(2) 1.1411(9) 0.0250(8) 0.0895(12) Uani 0.131(4) 1 d D . P D 2
F15D F 0.7127(13) 1.1956(8) 0.0569(12) 0.0815(10) Uani 0.131(4) 1 d D . P D 2
C34 C 0.6507(3) 0.90605(17) 0.01481(13) 0.0499(8) Uani 1 1 d D . . . .
F16 F 0.6185(3) 0.84445(13) 0.03595(11) 0.0684(9) Uani 0.792(4) 1 d D . P E 1
F17 F 0.5887(7) 0.9241(3) -0.0308(2) 0.0991(17) Uani 0.792(4) 1 d D . P E 1
F18 F 0.7746(3) 0.89155(15) -0.00570(14) 0.0601(7) Uani 0.792(4) 1 d D . P E 1
F16D F 0.7438(12) 0.8701(6) 0.0045(6) 0.0601(7) Uani 0.208(4) 1 d D . P E 2
F17D F 0.5223(10) 0.8795(5) 0.0159(5) 0.0684(9) Uani 0.208(4) 1 d D . P E 2
F18D F 0.616(3) 0.9418(13) -0.0317(9) 0.0991(17) Uani 0.208(4) 1 d D . P E 2
C35 C 0.3846(2) 0.96421(12) 0.21037(10) 0.0260(5) Uani 1 1 d . . . . .
C36 C 0.3397(2) 0.91907(13) 0.25118(10) 0.0299(5) Uani 1 1 d . . . . .
H36 H 0.3960 0.9058 0.2807 0.036 Uiso 1 1 calc R U . . .
C37 C 0.2130(3) 0.89345(13) 0.24876(11) 0.0320(5) Uani 1 1 d . . . . .
C38 C 0.1298(2) 0.91206(13) 0.20591(11) 0.0319(5) Uani 1 1 d . . . . .
H38 H 0.0425 0.8948 0.2047 0.038 Uiso 1 1 calc R U . . .
C39 C 0.1752(2) 0.95606(12) 0.16499(11) 0.0287(5) Uani 1 1 d . . . . .
C40 C 0.3014(2) 0.98269(12) 0.16658(10) 0.0279(5) Uani 1 1 d . . . . .
H40 H 0.3312 1.0131 0.1383 0.033 Uiso 1 1 calc R U . . .
C41 C 0.1665(3) 0.84579(19) 0.29374(13) 0.0488(8) Uani 1 1 d . . . . .
C42 C 0.0869(3) 0.97306(14) 0.11710(12) 0.0358(6) Uani 1 1 d . . . . .
C1S C -0.201(2) 0.4963(10) -0.0994(9) 0.144(5) Uani 0.630(7) 1 d D U P F 1
H1S1 H -0.1411 0.4839 -0.1295 0.216 Uiso 0.630(7) 1 calc R U P F 1
H1S2 H -0.1730 0.5407 -0.0829 0.216 Uiso 0.630(7) 1 calc R U P F 1
H1S3 H -0.2900 0.5011 -0.1141 0.216 Uiso 0.630(7) 1 calc R U P F 1
C2S C -0.1984(10) 0.4397(6) -0.0561(4) 0.109(2) Uani 0.630(7) 1 d D U P F 1
H2S1 H -0.2365 0.4581 -0.0214 0.131 Uiso 0.630(7) 1 calc R U P F 1
H2S2 H -0.2535 0.4001 -0.0686 0.131 Uiso 0.630(7) 1 calc R U P F 1
C3S C -0.0784(12) 0.4168(8) -0.0460(7) 0.123(3) Uani 0.630(7) 1 d D U P F 1
H3S1 H -0.0170 0.4556 -0.0380 0.148 Uiso 0.630(7) 1 calc R U P F 1
H3S2 H -0.0441 0.3883 -0.0768 0.148 Uiso 0.630(7) 1 calc R U P F 1
C4S C -0.1049(12) 0.3730(8) 0.0046(6) 0.155(4) Uani 0.630(7) 1 d D U P F 1
H4S1 H -0.1696 0.3355 -0.0024 0.185 Uiso 0.630(7) 1 calc R U P F 1
H4S2 H -0.1324 0.4015 0.0367 0.185 Uiso 0.630(7) 1 calc R U P F 1
C5S C 0.0384(12) 0.3442(8) 0.0109(7) 0.125(4) Uani 0.630(7) 1 d D U P F 1
H5S1 H 0.0410 0.2953 -0.0010 0.187 Uiso 0.630(7) 1 calc R U P F 1
H5S2 H 0.0659 0.3475 0.0497 0.187 Uiso 0.630(7) 1 calc R U P F 1
H5S3 H 0.0978 0.3720 -0.0121 0.187 Uiso 0.630(7) 1 calc R U P F 1
C1D C -0.227(3) 0.4859(19) -0.1126(18) 0.144(5) Uani 0.370(7) 1 d D U P F 2
H1D1 H -0.2504 0.4500 -0.1398 0.216 Uiso 0.370(7) 1 calc R U P F 2
H1D2 H -0.2220 0.5315 -0.1309 0.216 Uiso 0.370(7) 1 calc R U P F 2
H1D3 H -0.2936 0.4874 -0.0836 0.216 Uiso 0.370(7) 1 calc R U P F 2
C2D C -0.0911(16) 0.4679(9) -0.0864(6) 0.109(2) Uani 0.370(7) 1 d D U P F 2
H2D1 H -0.0293 0.4490 -0.1141 0.131 Uiso 0.370(7) 1 calc R U P F 2
H2D2 H -0.0513 0.5088 -0.0678 0.131 Uiso 0.370(7) 1 calc R U P F 2
C3D C -0.133(2) 0.4132(14) -0.0459(12) 0.123(3) Uani 0.370(7) 1 d D U P F 2
H3D1 H -0.1812 0.3742 -0.0638 0.148 Uiso 0.370(7) 1 calc R U P F 2
H3D2 H -0.1864 0.4328 -0.0154 0.148 Uiso 0.370(7) 1 calc R U P F 2
C4D C 0.0102(19) 0.3910(13) -0.0262(10) 0.155(4) Uani 0.370(7) 1 d D U P F 2
H4D1 H 0.0660 0.3771 -0.0577 0.185 Uiso 0.370(7) 1 calc R U P F 2
H4D2 H 0.0539 0.4288 -0.0051 0.185 Uiso 0.370(7) 1 calc R U P F 2
C5D C -0.024(2) 0.3281(13) 0.0109(12) 0.125(4) Uani 0.370(7) 1 d D U P F 2
H5D1 H -0.0567 0.3450 0.0466 0.187 Uiso 0.370(7) 1 calc R U P F 2
H5D2 H 0.0541 0.2995 0.0168 0.187 Uiso 0.370(7) 1 calc R U P F 2
H5D3 H -0.0923 0.2998 -0.0071 0.187 Uiso 0.370(7) 1 calc R U P F 2

loop_
_atom_site_aniso_label
_atom_site_aniso_U_11
_atom_site_aniso_U_22
_atom_site_aniso_U_33
_atom_site_aniso_U_23
_atom_site_aniso_U_13
_atom_site_aniso_U_12
P1 0.0228(3) 0.0198(3) 0.0312(3) -0.0016(2) 0.0041(2) -0.0024(2)
P2 0.0258(3) 0.0196(3) 0.0302(3) -0.0015(2) -0.0005(2) -0.0022(2)
F19 0.0616(14) 0.132(2) 0.115(2) 0.091(2) 0.0117(14) -0.0031(15)
F20 0.0792(14) 0.0617(13) 0.0548(12) 0.0026(10) 0.0192(10) -0.0346(11)
F21 0.1088(19) 0.0965(18) 0.0480(12) -0.0204(12) 0.0390(12) -0.0460(15)
F22 0.0714(13) 0.0533(11) 0.0443(10) -0.0131(8) -0.0170(9) 0.0113(9)
F23 0.0713(14) 0.0427(11) 0.0889(15) 0.0250(10) -0.0409(12) -0.0123(9)
F24 0.0292(9) 0.0996(17) 0.0674(13) 0.0014(12) -0.0065(8) 0.0137(10)
O1 0.0330(9) 0.0224(8) 0.0455(11) 0.0028(7) 0.0081(8) -0.0021(7)
O2 0.0380(10) 0.0232(8) 0.0381(10) -0.0053(7) 0.0014(8) -0.0042(7)
C1 0.0284(12) 0.0262(12) 0.0377(13) -0.0063(10) 0.0024(10) -0.0032(9)
C2 0.0306(13) 0.0218(11) 0.0373(13) -0.0028(10) 0.0058(11) -0.0013(9)
C3 0.0272(12) 0.0266(12) 0.0354(13) 0.0014(10) 0.0031(10) 0.0012(9)
C4 0.0457(16) 0.0305(14) 0.0572(18) 0.0084(13) -0.0004(14) 0.0038(12)
C5 0.054(2) 0.0456(18) 0.066(2) 0.0186(16) -0.0085(16) 0.0134(15)
C6 0.0401(17) 0.060(2) 0.059(2) 0.0113(16) -0.0158(15) 0.0130(15)
C7 0.0264(13) 0.0440(15) 0.0479(16) 0.0017(13) -0.0080(12) 0.0023(11)
C8 0.0214(11) 0.0295(12) 0.0334(12) 0.0026(10) 0.0023(9) 0.0033(9)
C9 0.0221(11) 0.0289(12) 0.0310(12) -0.0034(10) 0.0000(9) -0.0035(9)
C10 0.0272(12) 0.0259(11) 0.0327(12) -0.0015(10) -0.0023(10) -0.0023(9)
C11 0.0232(11) 0.0226(11) 0.0325(12) -0.0020(9) 0.0041(9) -0.0015(9)
C12 0.0278(12) 0.0247(11) 0.0362(13) 0.0035(10) 0.0018(10) -0.0022(9)
C13 0.0258(12) 0.0321(13) 0.0515(16) 0.0068(12) -0.0015(11) 0.0002(10)
C14 0.0252(13) 0.0399(15) 0.0609(19) 0.0139(13) 0.0025(12) -0.0049(11)
C15 0.0300(13) 0.0366(14) 0.0510(17) 0.0154(12) 0.0035(12) -0.0028(11)
C16 0.0258(12) 0.0309(12) 0.0389(14) 0.0062(10) 0.0011(10) 0.0004(10)
C17 0.0321(15) 0.0497(18) 0.077(2) 0.0200(17) -0.0046(15) -0.0021(13)
F1 0.0430(14) 0.122(3) 0.106(2) 0.074(2) -0.0147(15) 0.0046(16)
F2 0.0429(15) 0.075(2) 0.191(4) 0.052(2) -0.058(2) -0.0241(14)
F3 0.080(2) 0.092(2) 0.133(3) -0.002(2) -0.008(2) 0.056(2)
F1D 0.0429(15) 0.075(2) 0.191(4) 0.052(2) -0.058(2) -0.0241(14)
F2D 0.080(2) 0.092(2) 0.133(3) -0.002(2) -0.008(2) 0.056(2)
F3D 0.0430(14) 0.122(3) 0.106(2) 0.074(2) -0.0147(15) 0.0046(16)
C18 0.0360(17) 0.064(2) 0.085(3) 0.038(2) 0.0113(17) -0.0026(15)
F4 0.074(2) 0.0551(17) 0.112(3) 0.0512(18) 0.036(2) 0.0237(14)
F5 0.120(3) 0.100(2) 0.0591(18) 0.0407(17) 0.0115(18) 0.010(2)
F6 0.0479(15) 0.111(3) 0.141(4) 0.089(3) -0.010(2) -0.0351(17)
F4D 0.120(3) 0.100(2) 0.0591(18) 0.0407(17) 0.0115(18) 0.010(2)
F5D 0.0479(15) 0.111(3) 0.141(4) 0.089(3) -0.010(2) -0.0351(17)
F6D 0.074(2) 0.0551(17) 0.112(3) 0.0512(18) 0.036(2) 0.0237(14)
C19 0.0216(11) 0.0226(10) 0.0323(12) -0.0018(9) 0.0030(9) -0.0036(8)
C20 0.0342(13) 0.0282(12) 0.0327(13) 0.0014(10) 0.0016(10) -0.0020(10)
C21 0.0502(17) 0.0376(15) 0.0342(14) -0.0023(11) 0.0100(12) -0.0053(12)
C22 0.0519(18) 0.0361(15) 0.0452(16) -0.0073(12) 0.0187(14) 0.0036(13)
C23 0.0407(15) 0.0301(13) 0.0459(16) -0.0002(11) 0.0086(12) 0.0069(11)
C24 0.0321(13) 0.0273(12) 0.0319(13) 0.0003(10) 0.0047(10) 0.0003(10)
C25 0.106(3) 0.055(2) 0.0373(17) -0.0044(15) 0.019(2) 0.002(2)
F7 0.250(4) 0.0629(16) 0.0476(13) 0.0068(11) 0.0450(19) -0.036(2)
F8 0.138(3) 0.116(2) 0.0487(13) 0.0025(14) -0.0203(15) 0.016(2)
F9 0.146(3) 0.0916(19) 0.0465(12) -0.0087(12) 0.0397(15) 0.0173(17)
C26 0.083(3) 0.0449(19) 0.067(2) -0.0004(17) 0.016(2) 0.0297(19)
F10 0.090(2) 0.075(2) 0.173(4) 0.022(2) -0.062(3) 0.0221(18)
F11 0.114(2) 0.0423(13) 0.0748(17) 0.0202(12) 0.0062(16) 0.0147(14)
F12 0.219(5) 0.076(2) 0.098(2) 0.0230(18) 0.077(3) 0.098(3)
F10D 0.219(5) 0.076(2) 0.098(2) 0.0230(18) 0.077(3) 0.098(3)
F11D 0.090(2) 0.075(2) 0.173(4) 0.022(2) -0.062(3) 0.0221(18)
F12D 0.114(2) 0.0423(13) 0.0748(17) 0.0202(12) 0.0062(16) 0.0147(14)
C27 0.0219(11) 0.0242(11) 0.0321(12) 0.0020(9) -0.0022(9) -0.0001(9)
C28 0.0261(12) 0.0229(11) 0.0351(13) 0.0021(9) -0.0036(10) -0.0003(9)
C29 0.0295(13) 0.0289(12) 0.0390(14) 0.0081(10) -0.0037(10) -0.0018(10)
C30 0.0357(14) 0.0387(14) 0.0320(13) 0.0065(11) 0.0009(11) -0.0015(11)
C31 0.0339(13) 0.0333(13) 0.0344(13) -0.0010(11) -0.0011(11) -0.0015(10)
C32 0.0287(12) 0.0254(11) 0.0353(13) 0.0006(10) -0.0002(10) -0.0022(9)
C33 0.0491(17) 0.0340(14) 0.0466(16) 0.0121(12) 0.0022(13) -0.0058(12)
F13 0.0396(13) 0.0616(16) 0.143(3) 0.0455(18) 0.0023(15) -0.0121(11)
F14 0.0867(19) 0.0593(15) 0.0729(18) 0.0419(14) -0.0194(15) -0.0177(14)
F15 0.152(3) 0.0369(13) 0.0794(19) -0.0070(13) 0.042(2) -0.0359(17)
F13D 0.0867(19) 0.0593(15) 0.0729(18) 0.0419(14) -0.0194(15) -0.0177(14)
F14D 0.152(3) 0.0369(13) 0.0794(19) -0.0070(13) 0.042(2) -0.0359(17)
F15D 0.0396(13) 0.0616(16) 0.143(3) 0.0455(18) 0.0023(15) -0.0121(11)
C34 0.065(2) 0.0479(18) 0.0370(16) -0.0075(13) 0.0042(15) -0.0089(15)
F16 0.096(2) 0.0449(14) 0.0644(16) -0.0263(12) 0.0308(15) -0.0305(13)
F17 0.117(4) 0.098(4) 0.0822(18) -0.053(2) -0.061(2) 0.039(3)
F18 0.078(2) 0.0439(17) 0.0586(18) -0.0033(13) 0.0260(13) -0.0012(14)
F16D 0.078(2) 0.0439(17) 0.0586(18) -0.0033(13) 0.0260(13) -0.0012(14)
F17D 0.096(2) 0.0449(14) 0.0644(16) -0.0263(12) 0.0308(15) -0.0305(13)
F18D 0.117(4) 0.098(4) 0.0822(18) -0.053(2) -0.061(2) 0.039(3)
C35 0.0251(11) 0.0203(10) 0.0326(12) -0.0038(9) 0.0025(9) 0.0008(8)
C36 0.0303(12) 0.0302(12) 0.0293(12) -0.0023(10) 0.0024(10) 0.0000(10)
C37 0.0311(13) 0.0327(13) 0.0324(13) -0.0036(10) 0.0094(10) -0.0030(10)
C38 0.0247(12) 0.0312(12) 0.0398(14) -0.0097(11) 0.0067(10) -0.0006(10)
C39 0.0264(12) 0.0233(11) 0.0363(13) -0.0082(10) 0.0017(10) 0.0036(9)
C40 0.0286(12) 0.0211(10) 0.0338(12) -0.0022(9) 0.0035(10) 0.0020(9)
C41 0.0416(16) 0.064(2) 0.0412(16) 0.0050(15) 0.0108(13) -0.0137(15)
C42 0.0299(13) 0.0298(13) 0.0476(15) -0.0024(11) -0.0044(11) 0.0014(10)
C1S 0.139(8) 0.110(8) 0.182(11) -0.044(8) -0.027(6) 0.008(6)
C2S 0.100(5) 0.122(5) 0.104(5) -0.052(4) -0.014(4) -0.019(4)
C3S 0.133(7) 0.107(5) 0.129(5) -0.023(4) -0.006(6) 0.003(6)
C4S 0.138(7) 0.186(8) 0.140(7) 0.010(6) 0.001(5) 0.011(6)
C5S 0.129(9) 0.127(8) 0.118(5) -0.015(5) -0.017(7) 0.022(7)
C1D 0.139(8) 0.110(8) 0.182(11) -0.044(8) -0.027(6) 0.008(6)
C2D 0.100(5) 0.122(5) 0.104(5) -0.052(4) -0.014(4) -0.019(4)
C3D 0.133(7) 0.107(5) 0.129(5) -0.023(4) -0.006(6) 0.003(6)
C4D 0.138(7) 0.186(8) 0.140(7) 0.010(6) 0.001(5) 0.011(6)
C5D 0.129(9) 0.127(8) 0.118(5) -0.015(5) -0.017(7) 0.022(7)

loop_
_atom_type_symbol
_atom_type_description
_atom_type_scat_dispersion_real
_atom_type_scat_dispersion_imag
_atom_type_scat_source
C C 0.0033 0.0016 'International Tables Vol C Tables 4.2.6.8 and 6.1.1.4'
H H 0.0000 0.0000 'International Tables Vol C Tables 4.2.6.8 and 6.1.1.4'
O O 0.0106 0.0060 'International Tables Vol C Tables 4.2.6.8 and 6.1.1.4'
F F 0.0171 0.0103 'International Tables Vol C Tables 4.2.6.8 and 6.1.1.4'
P P 0.1023 0.0942 'International Tables Vol C Tables 4.2.6.8 and 6.1.1.4'

loop_
_geom_angle_atom_site_label_1
_geom_angle_atom_site_label_2
_geom_angle_atom_site_label_3
_geom_angle
_geom_angle_site_symmetry_1
_geom_angle_site_symmetry_3
_geom_angle_publ_flag
O1 P1 C1 115.36(12) . . ?
O1 P1 C19 112.72(11) . . ?
C1 P1 C19 103.08(12) . . ?
O1 P1 C11 111.92(11) . . ?
C1 P1 C11 105.89(12) . . ?
C19 P1 C11 107.11(11) . . ?
O2 P2 C10 115.25(11) . . ?
O2 P2 C27 111.99(11) . . ?
C10 P2 C27 106.13(11) . . ?
O2 P2 C35 114.41(11) . . ?
C10 P2 C35 101.27(11) . . ?
C27 P2 C35 106.82(11) . . ?
C2 C1 P1 169.4(2) . . ?
C1 C2 C3 178.1(3) . . ?
C4 C3 C8 120.1(2) . . ?
C4 C3 C2 120.1(2) . . ?
C8 C3 C2 119.8(2) . . ?
C5 C4 C3 119.7(3) . . ?
C5 C4 H4 120.2 . . ?
C3 C4 H4 120.2 . . ?
C6 C5 C4 120.4(3) . . ?
C6 C5 H5 119.8 . . ?
C4 C5 H5 119.8 . . ?
C5 C6 C7 120.9(3) . . ?
C5 C6 H6 119.5 . . ?
C7 C6 H6 119.5 . . ?
C6 C7 C8 119.9(3) . . ?
C6 C7 H7 120.0 . . ?
C8 C7 H7 120.0 . . ?
C7 C8 C3 119.0(2) . . ?
C7 C8 C9 121.6(2) . . ?
C3 C8 C9 119.4(2) . . ?
C10 C9 C8 176.4(3) . . ?
C9 C10 P2 169.3(2) . . ?
C12 C11 C16 120.4(2) . . ?
C12 C11 P1 116.37(18) . . ?
C16 C11 P1 123.26(19) . . ?
C13 C12 C11 119.5(2) . . ?
C13 C12 H12 120.3 . . ?
C11 C12 H12 120.3 . . ?
C14 C13 C12 120.7(2) . . ?
C14 C13 C17 119.6(2) . . ?
C12 C13 C17 119.6(2) . . ?
C13 C14 C15 119.2(2) . . ?
C13 C14 H14 120.4 . . ?
C15 C14 H14 120.4 . . ?
C16 C15 C14 121.3(2) . . ?
C16 C15 C18 119.6(3) . . ?
C14 C15 C18 119.1(2) . . ?
C15 C16 C11 118.9(2) . . ?
C15 C16 H16 120.5 . . ?
C11 C16 H16 120.5 . . ?
F1D C17 F3D 104.8(13) . . ?
F2 C17 F1 108.6(4) . . ?
F1D C17 F2D 107.7(14) . . ?
F3D C17 F2D 102.0(13) . . ?
F2 C17 F3 107.1(4) . . ?
F1 C17 F3 104.6(3) . . ?
F1D C17 C13 118.6(8) . . ?
F3D C17 C13 113.9(8) . . ?
F2 C17 C13 113.3(3) . . ?
F1 C17 C13 112.7(3) . . ?
F2D C17 C13 108.5(7) . . ?
F3 C17 C13 110.1(3) . . ?
F5D C18 F6D 116.9(13) . . ?
F4 C18 F6 112.3(4) . . ?
F4 C18 F5 102.0(4) . . ?
F6 C18 F5 104.9(4) . . ?
F5D C18 F4D 93.2(12) . . ?
F6D C18 F4D 91.3(12) . . ?
F5D C18 C15 121.2(7) . . ?
F6D C18 C15 119.5(10) . . ?
F4 C18 C15 114.8(3) . . ?
F6 C18 C15 112.3(3) . . ?
F5 C18 C15 109.4(3) . . ?
F4D C18 C15 100.5(6) . . ?
C20 C19 C24 120.4(2) . . ?
C20 C19 P1 116.79(18) . . ?
C24 C19 P1 122.79(19) . . ?
C21 C20 C19 119.7(2) . . ?
C21 C20 H20 120.2 . . ?
C19 C20 H20 120.2 . . ?
C22 C21 C20 120.4(3) . . ?
C22 C21 C25 120.7(3) . . ?
C20 C21 C25 118.9(3) . . ?
C23 C22 C21 119.3(3) . . ?
C23 C22 H22 120.4 . . ?
C21 C22 H22 120.4 . . ?
C24 C23 C22 121.2(3) . . ?
C24 C23 C26 118.4(3) . . ?
C22 C23 C26 120.4(3) . . ?
C23 C24 C19 119.1(2) . . ?
C23 C24 H24 120.4 . . ?
C19 C24 H24 120.4 . . ?
F7 C25 F9 109.7(4) . . ?
F7 C25 F8 105.3(4) . . ?
F9 C25 F8 103.8(3) . . ?
F7 C25 C21 113.0(3) . . ?
F9 C25 C21 113.3(3) . . ?
F8 C25 C21 111.1(3) . . ?
F11D C26 F10D 112.4(17) . . ?
F10 C26 F12 111.1(4) . . ?
F10 C26 F11 102.9(4) . . ?
F12 C26 F11 104.6(4) . . ?
F11D C26 F12D 104.6(16) . . ?
F10D C26 F12D 97.5(16) . . ?
F11D C26 C23 118.8(12) . . ?
F10D C26 C23 116.8(12) . . ?
F10 C26 C23 113.1(3) . . ?
F12 C26 C23 113.0(3) . . ?
F11 C26 C23 111.4(3) . . ?
F12D C26 C23 102.8(9) . . ?
C28 C27 C32 120.2(2) . . ?
C28 C27 P2 117.41(19) . . ?
C32 C27 P2 122.41(18) . . ?
C29 C28 C27 119.8(2) . . ?
C29 C28 H28 120.1 . . ?
C27 C28 H28 120.1 . . ?
C28 C29 C30 120.5(2) . . ?
C28 C29 C33 120.6(2) . . ?
C30 C29 C33 118.8(2) . . ?
C29 C30 C31 119.8(3) . . ?
C29 C30 H30 120.1 . . ?
C31 C30 H30 120.1 . . ?
C32 C31 C30 120.5(2) . . ?
C32 C31 C34 120.6(2) . . ?
C30 C31 C34 118.9(3) . . ?
C31 C32 C27 119.2(2) . . ?
C31 C32 H32 120.4 . . ?
C27 C32 H32 120.4 . . ?
F14D C33 F15D 109.8(13) . . ?
F15 C33 F13 107.4(3) . . ?
F14D C33 F13D 104.5(13) . . ?
F15D C33 F13D 105.5(13) . . ?
F15 C33 F14 107.2(3) . . ?
F13 C33 F14 104.3(3) . . ?
F14D C33 C29 115.8(8) . . ?
F15D C33 C29 111.3(7) . . ?
F15 C33 C29 113.3(3) . . ?
F13 C33 C29 112.1(2) . . ?
F13D C33 C29 109.2(7) . . ?
F14 C33 C29 111.9(3) . . ?
F17 C34 F16 116.0(4) . . ?
F16D C34 F18D 108.7(15) . . ?
F17 C34 F18 100.8(4) . . ?
F16 C34 F18 100.8(3) . . ?
F16D C34 F17D 122.3(8) . . ?
F18D C34 F17D 87.4(12) . . ?
F16D C34 C31 121.1(8) . . ?
F17 C34 C31 114.2(4) . . ?
F16 C34 C31 113.2(3) . . ?
F18D C34 C31 102.4(12) . . ?
F18 C34 C31 109.9(3) . . ?
F17D C34 C31 107.5(4) . . ?
C36 C35 C40 119.6(2) . . ?
C36 C35 P2 119.23(19) . . ?
C40 C35 P2 121.15(18) . . ?
C37 C36 C35 120.0(2) . . ?
C37 C36 H36 120.0 . . ?
C35 C36 H36 120.0 . . ?
C36 C37 C38 120.7(2) . . ?
C36 C37 C41 118.9(3) . . ?
C38 C37 C41 120.4(2) . . ?
C39 C38 C37 119.2(2) . . ?
C39 C38 H38 120.4 . . ?
C37 C38 H38 120.4 . . ?
C38 C39 C40 121.2(2) . . ?
C38 C39 C42 118.9(2) . . ?
C40 C39 C42 119.8(2) . . ?
C39 C40 C35 119.3(2) . . ?
C39 C40 H40 120.4 . . ?
C35 C40 H40 120.4 . . ?
F21 C41 F20 105.8(3) . . ?
F21 C41 F19 107.4(3) . . ?
F20 C41 F19 106.0(3) . . ?
F21 C41 C37 112.2(3) . . ?
F20 C41 C37 112.6(3) . . ?
F19 C41 C37 112.4(2) . . ?
F24 C42 F23 107.3(2) . . ?
F24 C42 F22 106.2(2) . . ?
F23 C42 F22 105.4(3) . . ?
F24 C42 C39 112.4(2) . . ?
F23 C42 C39 112.8(2) . . ?
F22 C42 C39 112.2(2) . . ?
C2S C1S H1S1 109.5 . . ?
C2S C1S H1S2 109.5 . . ?
H1S1 C1S H1S2 109.5 . . ?
C2S C1S H1S3 109.5 . . ?
H1S1 C1S H1S3 109.5 . . ?
H1S2 C1S H1S3 109.5 . . ?
C3S C2S C1S 112.3(12) . . ?
C3S C2S H2S1 109.1 . . ?
C1S C2S H2S1 109.1 . . ?
C3S C2S H2S2 109.1 . . ?
C1S C2S H2S2 109.1 . . ?
H2S1 C2S H2S2 107.9 . . ?
C2S C3S C4S 99.5(11) . . ?
C2S C3S H3S1 111.9 . . ?
C4S C3S H3S1 111.9 . . ?
C2S C3S H3S2 111.9 . . ?
C4S C3S H3S2 111.9 . . ?
H3S1 C3S H3S2 109.6 . . ?
C3S C4S C5S 95.9(10) . . ?
C3S C4S H4S1 112.6 . . ?
C5S C4S H4S1 112.6 . . ?
C3S C4S H4S2 112.6 . . ?
C5S C4S H4S2 112.6 . . ?
H4S1 C4S H4S2 110.1 . . ?
C4S C5S H5S1 109.5 . . ?
C4S C5S H5S2 109.5 . . ?
H5S1 C5S H5S2 109.5 . . ?
C4S C5S H5S3 109.5 . . ?
H5S1 C5S H5S3 109.5 . . ?
H5S2 C5S H5S3 109.5 . . ?
C2D C1D H1D1 109.5 . . ?
C2D C1D H1D2 109.5 . . ?
H1D1 C1D H1D2 109.5 . . ?
C2D C1D H1D3 109.5 . . ?
H1D1 C1D H1D3 109.5 . . ?
H1D2 C1D H1D3 109.5 . . ?
C3D C2D C1D 99.3(16) . . ?
C3D C2D H2D1 111.9 . . ?
C1D C2D H2D1 111.9 . . ?
C3D C2D H2D2 111.9 . . ?
C1D C2D H2D2 111.9 . . ?
H2D1 C2D H2D2 109.6 . . ?
C2D C3D C4D 96.6(15) . . ?
C2D C3D H3D1 112.4 . . ?
C4D C3D H3D1 112.4 . . ?
C2D C3D H3D2 112.4 . . ?
C4D C3D H3D2 112.4 . . ?
H3D1 C3D H3D2 110.0 . . ?
C5D C4D C3D 99.8(14) . . ?
C5D C4D H4D1 111.8 . . ?
C3D C4D H4D1 111.8 . . ?
C5D C4D H4D2 111.8 . . ?
C3D C4D H4D2 111.8 . . ?
H4D1 C4D H4D2 109.5 . . ?
C4D C5D H5D1 109.5 . . ?
C4D C5D H5D2 109.5 . . ?
H5D1 C5D H5D2 109.5 . . ?
C4D C5D H5D3 109.5 . . ?
H5D1 C5D H5D3 109.5 . . ?
H5D2 C5D H5D3 109.5 . . ?

loop_
_geom_bond_atom_site_label_1
_geom_bond_atom_site_label_2
_geom_bond_distance
_geom_bond_site_symmetry_2
_geom_bond_publ_flag
P1 O1 1.4739(18) . ?
P1 C1 1.744(3) . ?
P1 C19 1.804(2) . ?
P1 C11 1.808(2) . ?
P2 O2 1.4781(18) . ?
P2 C10 1.753(3) . ?
P2 C27 1.805(3) . ?
P2 C35 1.810(2) . ?
F19 C41 1.327(4) . ?
F20 C41 1.322(4) . ?
F21 C41 1.317(4) . ?
F22 C42 1.329(3) . ?
F23 C42 1.328(3) . ?
F24 C42 1.324(3) . ?
C1 C2 1.197(4) . ?
C2 C3 1.429(4) . ?
C3 C4 1.393(4) . ?
C3 C8 1.408(3) . ?
C4 C5 1.382(5) . ?
C4 H4 0.9500 . ?
C5 C6 1.373(5) . ?
C5 H5 0.9500 . ?
C6 C7 1.381(4) . ?
C6 H6 0.9500 . ?
C7 C8 1.394(4) . ?
C7 H7 0.9500 . ?
C8 C9 1.430(3) . ?
C9 C10 1.202(3) . ?
C11 C12 1.389(3) . ?
C11 C16 1.392(3) . ?
C12 C13 1.387(4) . ?
C12 H12 0.9500 . ?
C13 C14 1.378(4) . ?
C13 C17 1.501(4) . ?
C14 C15 1.384(4) . ?
C14 H14 0.9500 . ?
C15 C16 1.384(4) . ?
C15 C18 1.500(4) . ?
C16 H16 0.9500 . ?
C17 F1D 1.243(12) . ?
C17 F3D 1.281(12) . ?
C17 F2 1.298(4) . ?
C17 F1 1.305(4) . ?
C17 F2D 1.327(13) . ?
C17 F3 1.344(5) . ?
C18 F5D 1.211(12) . ?
C18 F6D 1.274(13) . ?
C18 F4 1.277(4) . ?
C18 F6 1.294(5) . ?
C18 F5 1.404(5) . ?
C18 F4D 1.452(12) . ?
C19 C20 1.389(4) . ?
C19 C24 1.390(3) . ?
C20 C21 1.388(4) . ?
C20 H20 0.9500 . ?
C21 C22 1.386(4) . ?
C21 C25 1.494(5) . ?
C22 C23 1.386(4) . ?
C22 H22 0.9500 . ?
C23 C24 1.382(4) . ?
C23 C26 1.499(4) . ?
C24 H24 0.9500 . ?
C25 F7 1.295(5) . ?
C25 F9 1.314(4) . ?
C25 F8 1.354(6) . ?
C26 F11D 1.270(14) . ?
C26 F10D 1.286(14) . ?
C26 F10 1.310(5) . ?
C26 F12 1.312(4) . ?
C26 F11 1.351(5) . ?
C26 F12D 1.362(14) . ?
C27 C28 1.394(3) . ?
C27 C32 1.395(3) . ?
C28 C29 1.380(4) . ?
C28 H28 0.9500 . ?
C29 C30 1.380(4) . ?
C29 C33 1.503(4) . ?
C30 C31 1.390(4) . ?
C30 H30 0.9500 . ?
C31 C32 1.388(4) . ?
C31 C34 1.498(4) . ?
C32 H32 0.9500 . ?
C33 F14D 1.286(12) . ?
C33 F15D 1.293(12) . ?
C33 F15 1.309(4) . ?
C33 F13 1.314(4) . ?
C33 F13D 1.323(12) . ?
C33 F14 1.330(4) . ?
C34 F16D 1.200(11) . ?
C34 F17 1.318(5) . ?
C34 F16 1.327(4) . ?
C34 F18D 1.364(13) . ?
C34 F18 1.388(5) . ?
C34 F17D 1.406(9) . ?
C35 C36 1.391(3) . ?
C35 C40 1.401(3) . ?
C36 C37 1.383(4) . ?
C36 H36 0.9500 . ?
C37 C38 1.385(4) . ?
C37 C41 1.498(4) . ?
C38 C39 1.381(4) . ?
C38 H38 0.9500 . ?
C39 C40 1.385(3) . ?
C39 C42 1.501(4) . ?
C40 H40 0.9500 . ?
C1S C2S 1.509(16) . ?
C1S H1S1 0.9800 . ?
C1S H1S2 0.9800 . ?
C1S H1S3 0.9800 . ?
C2S C3S 1.322(12) . ?
C2S H2S1 0.9900 . ?
C2S H2S2 0.9900 . ?
C3S C4S 1.509(14) . ?
C3S H3S1 0.9900 . ?
C3S H3S2 0.9900 . ?
C4S C5S 1.569(14) . ?
C4S H4S1 0.9900 . ?
C4S H4S2 0.9900 . ?
C5S H5S1 0.9800 . ?
C5S H5S2 0.9800 . ?
C5S H5S3 0.9800 . ?
C1D C2D 1.560(18) . ?
C1D H1D1 0.9800 . ?
C1D H1D2 0.9800 . ?
C1D H1D3 0.9800 . ?
C2D C3D 1.498(17) . ?
C2D H2D1 0.9900 . ?
C2D H2D2 0.9900 . ?
C3D C4D 1.596(17) . ?
C3D H3D1 0.9900 . ?
C3D H3D2 0.9900 . ?
C4D C5D 1.544(17) . ?
C4D H4D1 0.9900 . ?
C4D H4D2 0.9900 . ?
C5D H5D1 0.9800 . ?
C5D H5D2 0.9800 . ?
C5D H5D3 0.9800 . ?

loop_
_geom_hbond_atom_site_label_D
_geom_hbond_atom_site_label_H
_geom_hbond_atom_site_label_A
_geom_hbond_distance_DH
_geom_hbond_distance_HA
_geom_hbond_distance_DA
_geom_hbond_angle_DHA
_geom_hbond_site_symmetry_A
C16 H16 O2 0.95 2.57 3.507(3) 170.5 2_645
C20 H20 F14 0.95 2.55 3.458(4) 161.0 3_675
C24 H24 O2 0.95 2.58 3.500(3) 163.1 2_645
C32 H32 O1 0.95 2.58 3.447(3) 152.2 .
C36 H36 F11 0.95 2.59 3.218(4) 124.2 2_655

loop_
_geom_torsion_atom_site_label_1
_geom_torsion_atom_site_label_2
_geom_torsion_atom_site_label_3
_geom_torsion_atom_site_label_4
_geom_torsion
_geom_torsion_site_symmetry_1
_geom_torsion_site_symmetry_2
_geom_torsion_site_symmetry_3
_geom_torsion_site_symmetry_4
_geom_torsion_publ_flag
O1 P1 C1 C2 -68.4(12) . . . . ?
C19 P1 C1 C2 54.8(12) . . . . ?
C11 P1 C1 C2 167.2(12) . . . . ?
C8 C3 C4 C5 -0.4(4) . . . . ?
C2 C3 C4 C5 178.1(3) . . . . ?
C3 C4 C5 C6 -0.5(5) . . . . ?
C4 C5 C6 C7 1.2(6) . . . . ?
C5 C6 C7 C8 -1.0(5) . . . . ?
C6 C7 C8 C3 0.1(4) . . . . ?
C6 C7 C8 C9 179.5(3) . . . . ?
C4 C3 C8 C7 0.6(4) . . . . ?
C2 C3 C8 C7 -177.9(2) . . . . ?
C4 C3 C8 C9 -178.9(2) . . . . ?
C2 C3 C8 C9 2.6(4) . . . . ?
O2 P2 C10 C9 111.1(12) . . . . ?
C27 P2 C10 C9 -124.3(12) . . . . ?
C35 P2 C10 C9 -13.0(13) . . . . ?
O1 P1 C11 C12 16.3(2) . . . . ?
C1 P1 C11 C12 142.7(2) . . . . ?
C19 P1 C11 C12 -107.8(2) . . . . ?
O1 P1 C11 C16 -163.8(2) . . . . ?
C1 P1 C11 C16 -37.3(2) . . . . ?
C19 P1 C11 C16 72.2(2) . . . . ?
C16 C11 C12 C13 0.5(4) . . . . ?
P1 C11 C12 C13 -179.5(2) . . . . ?
C11 C12 C13 C14 -0.3(4) . . . . ?
C11 C12 C13 C17 177.8(3) . . . . ?
C12 C13 C14 C15 -0.1(5) . . . . ?
C17 C13 C14 C15 -178.2(3) . . . . ?
C13 C14 C15 C16 0.2(5) . . . . ?
C13 C14 C15 C18 178.8(3) . . . . ?
C14 C15 C16 C11 0.0(5) . . . . ?
C18 C15 C16 C11 -178.5(3) . . . . ?
C12 C11 C16 C15 -0.4(4) . . . . ?
P1 C11 C16 C15 179.7(2) . . . . ?
C14 C13 C17 F1D 136.9(18) . . . . ?
C12 C13 C17 F1D -41.2(18) . . . . ?
C14 C13 C17 F3D 12.9(15) . . . . ?
C12 C13 C17 F3D -165.2(15) . . . . ?
C14 C13 C17 F2 -33.9(6) . . . . ?
C12 C13 C17 F2 148.0(4) . . . . ?
C14 C13 C17 F1 -157.6(4) . . . . ?
C12 C13 C17 F1 24.2(5) . . . . ?
C14 C13 C17 F2D -99.9(14) . . . . ?
C12 C13 C17 F2D 82.0(14) . . . . ?
C14 C13 C17 F3 86.0(4) . . . . ?
C12 C13 C17 F3 -92.1(4) . . . . ?
C16 C15 C18 F5D 9.0(16) . . . . ?
C14 C15 C18 F5D -169.5(15) . . . . ?
C16 C15 C18 F6D 171.2(14) . . . . ?
C14 C15 C18 F6D -7.3(15) . . . . ?
C16 C15 C18 F4 -37.5(6) . . . . ?
C14 C15 C18 F4 144.0(4) . . . . ?
C16 C15 C18 F6 -167.4(4) . . . . ?
C14 C15 C18 F6 14.0(6) . . . . ?
C16 C15 C18 F5 76.4(4) . . . . ?
C14 C15 C18 F5 -102.1(4) . . . . ?
C16 C15 C18 F4D -91.2(8) . . . . ?
C14 C15 C18 F4D 90.2(8) . . . . ?
O1 P1 C19 C20 -20.5(2) . . . . ?
C1 P1 C19 C20 -145.52(19) . . . . ?
C11 P1 C19 C20 103.0(2) . . . . ?
O1 P1 C19 C24 157.46(19) . . . . ?
C1 P1 C19 C24 32.4(2) . . . . ?
C11 P1 C19 C24 -79.0(2) . . . . ?
C24 C19 C20 C21 -0.6(4) . . . . ?
P1 C19 C20 C21 177.4(2) . . . . ?
C19 C20 C21 C22 0.0(4) . . . . ?
C19 C20 C21 C25 -179.8(3) . . . . ?
C20 C21 C22 C23 0.0(5) . . . . ?
C25 C21 C22 C23 179.8(3) . . . . ?
C21 C22 C23 C24 0.6(5) . . . . ?
C21 C22 C23 C26 -178.4(3) . . . . ?
C22 C23 C24 C19 -1.2(4) . . . . ?
C26 C23 C24 C19 177.8(3) . . . . ?
C20 C19 C24 C23 1.2(4) . . . . ?
P1 C19 C24 C23 -176.7(2) . . . . ?
C22 C21 C25 F7 -131.6(4) . . . . ?
C20 C21 C25 F7 48.2(5) . . . . ?
C22 C21 C25 F9 -6.1(5) . . . . ?
C20 C21 C25 F9 173.6(3) . . . . ?
C22 C21 C25 F8 110.2(4) . . . . ?
C20 C21 C25 F8 -70.0(4) . . . . ?
C24 C23 C26 F11D 125(2) . . . . ?
C22 C23 C26 F11D -56(2) . . . . ?
C24 C23 C26 F10D -15(2) . . . . ?
C22 C23 C26 F10D 164(2) . . . . ?
C24 C23 C26 F10 -55.9(5) . . . . ?
C22 C23 C26 F10 123.1(4) . . . . ?
C24 C23 C26 F12 176.9(4) . . . . ?
C22 C23 C26 F12 -4.2(6) . . . . ?
C24 C23 C26 F11 59.5(4) . . . . ?
C22 C23 C26 F11 -121.5(3) . . . . ?
C24 C23 C26 F12D -120.7(13) . . . . ?
C22 C23 C26 F12D 58.3(13) . . . . ?
O2 P2 C27 C28 8.0(2) . . . . ?
C10 P2 C27 C28 -118.57(19) . . . . ?
C35 P2 C27 C28 133.97(19) . . . . ?
O2 P2 C27 C32 -173.52(19) . . . . ?
C10 P2 C27 C32 59.9(2) . . . . ?
C35 P2 C27 C32 -47.5(2) . . . . ?
C32 C27 C28 C29 -0.9(4) . . . . ?
P2 C27 C28 C29 177.63(19) . . . . ?
C27 C28 C29 C30 0.4(4) . . . . ?
C27 C28 C29 C33 -178.5(2) . . . . ?
C28 C29 C30 C31 0.4(4) . . . . ?
C33 C29 C30 C31 179.3(3) . . . . ?
C29 C30 C31 C32 -0.7(4) . . . . ?
C29 C30 C31 C34 178.2(3) . . . . ?
C30 C31 C32 C27 0.2(4) . . . . ?
C34 C31 C32 C27 -178.7(3) . . . . ?
C28 C27 C32 C31 0.6(4) . . . . ?
P2 C27 C32 C31 -177.86(19) . . . . ?
C28 C29 C33 F14D 159.7(15) . . . . ?
C30 C29 C33 F14D -19.2(16) . . . . ?
C28 C29 C33 F15D -73.9(14) . . . . ?
C30 C29 C33 F15D 107.2(14) . . . . ?
C28 C29 C33 F15 -9.3(4) . . . . ?
C30 C29 C33 F15 171.8(3) . . . . ?
C28 C29 C33 F13 112.6(3) . . . . ?
C30 C29 C33 F13 -66.3(4) . . . . ?
C28 C29 C33 F13D 42.2(12) . . . . ?
C30 C29 C33 F13D -136.7(12) . . . . ?
C28 C29 C33 F14 -130.6(3) . . . . ?
C30 C29 C33 F14 50.5(4) . . . . ?
C32 C31 C34 F16D -104.0(8) . . . . ?
C30 C31 C34 F16D 77.0(8) . . . . ?
C32 C31 C34 F17 119.6(5) . . . . ?
C30 C31 C34 F17 -59.3(5) . . . . ?
C32 C31 C34 F16 -16.1(4) . . . . ?
C30 C31 C34 F16 165.0(3) . . . . ?
C32 C31 C34 F18D 134.8(13) . . . . ?
C30 C31 C34 F18D -44.1(14) . . . . ?
C32 C31 C34 F18 -128.0(3) . . . . ?
C30 C31 C34 F18 53.1(4) . . . . ?
C32 C31 C34 F17D 43.6(7) . . . . ?
C30 C31 C34 F17D -135.3(6) . . . . ?
O2 P2 C35 C36 -90.0(2) . . . . ?
C10 P2 C35 C36 34.7(2) . . . . ?
C27 P2 C35 C36 145.53(19) . . . . ?
O2 P2 C35 C40 87.3(2) . . . . ?
C10 P2 C35 C40 -148.0(2) . . . . ?
C27 P2 C35 C40 -37.2(2) . . . . ?
C40 C35 C36 C37 -0.8(4) . . . . ?
P2 C35 C36 C37 176.49(19) . . . . ?
C35 C36 C37 C38 0.2(4) . . . . ?
C35 C36 C37 C41 -179.1(2) . . . . ?
C36 C37 C38 C39 0.8(4) . . . . ?
C41 C37 C38 C39 -180.0(2) . . . . ?
C37 C38 C39 C40 -1.1(4) . . . . ?
C37 C38 C39 C42 176.8(2) . . . . ?
C38 C39 C40 C35 0.4(4) . . . . ?
C42 C39 C40 C35 -177.5(2) . . . . ?
C36 C35 C40 C39 0.5(3) . . . . ?
P2 C35 C40 C39 -176.73(18) . . . . ?
C36 C37 C41 F21 88.5(3) . . . . ?
C38 C37 C41 F21 -90.8(3) . . . . ?
C36 C37 C41 F20 -152.3(3) . . . . ?
C38 C37 C41 F20 28.5(4) . . . . ?
C36 C37 C41 F19 -32.7(4) . . . . ?
C38 C37 C41 F19 148.1(3) . . . . ?
C38 C39 C42 F24 32.8(3) . . . . ?
C40 C39 C42 F24 -149.3(2) . . . . ?
C38 C39 C42 F23 154.3(2) . . . . ?
C40 C39 C42 F23 -27.8(3) . . . . ?
C38 C39 C42 F22 -86.9(3) . . . . ?
C40 C39 C42 F22 91.1(3) . . . . ?
C1S C2S C3S C4S 169.8(13) . . . . ?
C2S C3S C4S C5S 176.2(12) . . . . ?
C1D C2D C3D C4D 174(2) . . . . ?
C2D C3D C4D C5D -174(2) . . . . ?
